data_9017425
loop_
_publ_author_name
'Rastsvetaeva, R. K.'
'Aksenov, S. M.'
'Chukanov, N. V.'
'Verin, I. A.'

_publ_section_title
;
 Crystal structure of a new mineral lahnsteinite Zn4(SO4)(OH)6*3H2O
;
_journal_name_full 'Crystallography Reports'
_journal_page_first 737
_journal_page_last 741
_journal_volume 57
_journal_year 2012
_chemical_compound_source 'Friedrichssegen deposit, Rhineland-Palatinate, Germany'
_chemical_formula_sum 'H12 O13 S Zn4'
_chemical_name_mineral Lahnsteinite
_space_group_IT_number 1
_space_group_name_Hall 'P 1'
_space_group_name_H-M_alt 'P 1'
_symmetry_space_group_name_H-M 'P 1'
_cell_angle_alpha 89.71
_cell_angle_beta 90.05
_cell_angle_gamma 90.13
_cell_formula_units_Z 8
_cell_length_a 8.312
_cell_length_b 14.545
_cell_length_c 18.504
_cell_volume 2237.062
_database_code_amcsd 0020053
_exptl_crystal_density_diffrn 3.051
_cod_data_source_file inputs/fixed/downloads/14/14897.cif
_cod_data_source_block 14897
_cod_original_formula_sum 'Zn4 S O13 H12'
_cod_database_code 9017425

loop_
_space_group_symop_operation_xyz
x,y,z

loop_
_atom_site_label
_atom_site_fract_x
_atom_site_fract_y
_atom_site_fract_z
_atom_site_U_iso_or_equiv
_atom_site_type_symbol
_atom_site_attached_hydrogens
Zn1 0.09850 0.31830 0.50000 0.02280 Zn 0
Zn2 0.60490 0.82180 0.48490 0.01773 Zn 0
Zn3 0.40690 0.17070 0.50990 0.03293 Zn 0
Zn4 0.91090 0.67360 0.49170 0.02406 Zn 0
Zn5 0.47770 0.39190 0.50480 0.03546 Zn 0
Zn6 0.97560 0.89650 0.48250 0.02533 Zn 0
Zn7 0.67630 0.02730 0.50370 0.03420 Zn 0
Zn8 0.17650 0.52740 0.51610 0.01646 Zn 0
Zn9 0.04800 0.10050 0.49970 0.02533 Zn 0
Zn10 0.54290 0.60070 0.50860 0.02280 Zn 0
Zn11 0.74710 0.24830 0.49640 0.02153 Zn 0
Zn12 0.24350 0.74670 0.50530 0.02153 Zn 0
Zn13 0.57000 0.31630 0.00180 0.03166 Zn 0
Zn14 0.07160 0.81820 0.00120 0.02406 Zn 0
Zn15 0.09440 0.40070 0.00300 0.02660 Zn 0
Zn16 0.23000 0.25860 0.02710 0.02913 Zn 0
Zn17 0.45490 0.90170 -0.00030 0.01900 Zn 0
Zn18 0.73150 0.76240 0.01050 0.00887 Zn 0
Zn19 0.52990 0.10700 -0.00940 0.01900 Zn 0
Zn20 0.03180 0.60690 -0.00020 0.01267 Zn 0
Zn21 0.15610 0.02980 0.00020 0.02406 Zn 0
Zn22 0.65670 0.53080 0.00570 0.01393 Zn 0
Zn23 0.87980 0.16740 -0.00890 0.01773 Zn 0
Zn24 0.37660 0.66520 -0.00210 0.02786 Zn 0
Zn25 0.33170 0.96380 0.40230 0.02913 Zn 0
Zn26 0.83280 0.46380 0.42050 0.02660 Zn 0
Zn27 0.83110 0.46530 0.59750 0.03926 Zn 0
Zn28 0.32600 0.96530 0.59500 0.03293 Zn 0
Zn29 0.80090 0.96100 0.09790 0.02660 Zn 0
Zn30 0.30070 0.46290 0.09680 0.01900 Zn 0
Zn31 0.81080 0.96320 0.89830 0.03166 Zn 0
Zn32 0.30800 0.46180 0.90950 0.01267 Zn 0
S1 0.82700 0.13700 0.34700 0.03166 S 0
S2 0.32800 0.63300 0.36100 0.03546 S 0
S3 0.31900 0.29500 0.66900 0.03420 S 0
S4 0.82300 0.79500 0.65300 0.03293 S 0
S5 0.80400 0.28900 0.15300 0.02153 S 0
S6 0.30800 0.79200 0.15200 0.02533 S 0
S7 0.31900 0.13400 0.85900 0.04686 S 0
S8 0.82200 0.63600 0.84600 0.02153 S 0
O1 0.91800 0.06000 0.31600 0.02533 O 0
O2 0.81000 0.13700 0.43000 0.01267 O 0
O3 0.43500 0.56800 0.32200 0.01773 O 0
O4 0.31900 0.29000 0.58500 0.01520 O 0
O5 0.32700 0.63300 0.43900 0.01267 O 0
O6 0.82000 0.79700 0.57000 0.01646 O 0
O7 0.49600 0.29800 0.67900 0.01267 O 0
O8 -0.00700 0.81000 0.67400 0.01520 O 0
O9 0.38100 0.72500 0.34000 0.03800 O 0
O10 0.22900 0.37600 0.68600 0.02913 O 0
O11 0.71600 0.86300 0.68200 0.01773 O 0
O12 0.90200 0.23100 0.32400 0.03800 O 0
O13 0.64700 0.12000 0.33400 0.03800 O 0
O14 0.16300 0.62500 0.32900 0.03040 O 0
O15 0.69900 0.36300 0.18600 0.00380 O 0
O16 0.20100 0.86400 0.17700 0.02280 O 0
O17 0.96400 0.31200 0.18500 0.00380 O 0
O18 0.25000 0.21300 0.67400 0.02913 O 0
O19 0.30000 0.79000 0.07000 0.05066 O 0
O20 0.46500 0.79800 0.17500 0.01900 O 0
O21 0.76200 0.70300 0.67700 0.03800 O 0
O22 0.81800 0.28300 0.07000 0.03293 O 0
O23 0.73400 0.20100 0.17800 0.00380 O 0
O24 0.21700 0.69900 0.16300 0.02533 O 0
O25 0.80400 0.63500 0.92500 0.01646 O 0
O26 0.30000 0.14000 0.94000 0.00380 O 0
O27 0.34000 0.23700 0.85000 0.03166 O 0
O28 0.43100 0.07200 0.85400 0.03800 O 0
O29 0.14400 0.13300 0.84900 0.03546 O 0
O30 0.86300 0.71100 0.80700 0.04433 O 0
O31 0.65700 0.61800 0.80600 0.03673 O 0
O32 0.91700 0.56800 0.80700 0.03800 O 0
O-H1 0.11700 0.99300 0.43600 0.03293 O 1
O-H2 0.61400 0.48800 0.43900 0.02913 O 1
O-H3 0.49000 0.07000 0.43800 0.00127 O 1
O-H4 0.98100 0.56200 0.43500 0.00253 O 1
O-H5 0.16700 0.18800 0.45100 0.01140 O 1
O-H6 0.62100 0.16900 0.54600 0.01393 O 1
O-H7 0.67900 0.70000 0.45600 0.01520 O 1
O-H8 0.37100 0.84300 0.44400 0.00633 O 1
O-H9 0.89800 0.34600 0.44100 0.01646 O 1
O-H10 0.25200 0.41800 0.44300 0.00380 O 1
O-H11 0.11500 0.65500 0.55400 0.00887 O 1
O-H12 0.74500 0.91000 0.45300 0.00380 O 1
O-H13 0.03900 0.77300 0.44600 0.01140 O 1
O-H14 0.53600 0.26900 0.45700 0.02533 O 1
O-H15 0.95200 0.23000 0.57500 0.04179 O 1
O-H16 0.47700 0.71900 0.55300 0.02533 O 1
O-H17 0.68500 0.35600 0.58100 0.01773 O 1
O-H18 0.16600 0.86400 0.57400 0.00253 O 1
O-H19 0.89900 0.01300 0.55300 0.00253 O 1
O-H20 0.56500 0.98600 0.92800 0.01900 O 1
O-H21 0.39600 0.52000 0.55500 0.01520 O 1
O-H22 0.08000 0.49100 0.93900 0.02533 O 1
O-H23 0.97500 0.04500 0.93400 0.01393 O 1
O-H24 0.09100 0.13600 0.05500 0.00887 O 1
O-H25 0.26100 0.07800 0.55500 0.01773 O 1
O-H26 0.46600 0.54900 0.93600 0.01393 O 1
O-H27 0.75800 0.58700 0.57000 0.01646 O 1
O-H28 0.59900 0.64300 0.06100 0.01520 O 1
O-H29 0.03300 0.43400 0.56400 0.00760 O 1
O-H30 0.54200 0.93500 0.57700 0.01900 O 1
O-H31 0.67800 0.21200 0.94700 0.00507 O 1
O-H32 0.15900 0.70400 0.95600 0.00760 O 1
O-H33 0.72100 0.39900 0.96700 0.02533 O 1
O-H34 0.22300 0.91300 0.95700 0.02533 O 1
O-H35 0.23100 0.58500 0.06200 0.00887 O 1
O-H36 0.75400 0.09200 0.06300 0.02153 O 1
O-H37 0.43300 0.23000 0.06500 0.01267 O 1
O-H38 0.37700 -0.00100 0.04800 0.02533 O 1
O-H39 0.93900 0.73000 0.05100 0.01267 O 1
O-H40 0.87100 0.82200 0.92300 0.03293 O 1
O-H41 0.37800 0.32900 0.94200 0.03800 O 1
O-H42 0.87400 0.50200 0.05400 0.02533 O 1
O-H43 0.51900 0.41700 0.06100 0.02533 O 1
O-H44 0.51500 0.77500 -0.06500 0.01013 O 1
O-H45 0.65600 0.88400 0.04100 0.01393 O 1
O-H46 0.02700 0.27900 0.95600 0.00507 O 1
O-H47 0.16800 0.37300 0.05400 0.01520 O 1
O-H48 0.03900 0.93600 0.07100 0.01267 O 1
Wat1 0.30600 0.46000 0.20800 0.03166 O 2
Wat2 0.76700 0.98500 0.20700 0.05066 O 2
Wat3 0.18700 0.85300 0.79600 0.01900 O 2
Wat4 0.04800 0.29300 0.30500 0.03800 O 2
Wat5 0.04400 0.56700 0.69600 0.07219 O 2
Wat6 -0.00400 0.78400 0.27900 0.03673 O 2
Wat7 0.93900 0.09700 0.69600 0.02533 O 2
Wat8 0.69300 0.34700 0.79800 0.03800 O 2
Wat9 0.10700 0.14200 0.21700 0.02026 O 2
Wat10 0.64300 0.64600 0.21000 0.01140 O 2
Wat11 0.15000 0.42000 0.31000 0.03166 O 2
Wat12 0.70000 0.82000 0.31000 0.03420 O 2
Wat13 0.01100 -0.75100 -0.19600 0.03293 O 2
Wat14 -0.51400 -0.28200 -0.22900 0.03166 O 2
Wat15 0.37600 0.96400 0.28800 0.02533 O 2
Wat16 0.84800 0.45800 0.30800 0.02533 O 2
Wat17 0.33900 0.96600 0.70500 0.03293 O 2
Wat18 0.79800 0.48200 0.71900 0.03800 O 2
Wat19 0.32200 0.46900 -0.21600 0.03040 O 2
Wat20 0.79500 0.96000 -0.21800 0.02026 O 2
Wat21 0.12400 0.57700 0.69200 0.03673 O 2
Wat22 0.59000 0.10100 0.69900 0.04939 O 2
Wat23 0.39800 0.10300 0.20400 0.04939 O 2
Wat24 0.94100 0.65800 0.20500 0.05573 O 2

loop_
_cod_changelog_entry_id
_cod_changelog_entry_author
_cod_changelog_entry_date
_cod_changelog_entry_text
1
;cod-tools version 3.8.0
Id: cif_guess_AMCSD_atom_types 9574 2023-05-10 09:00:05Z saulius
;
2023-05-10T18:58:13+03:00
;Derived atom types and hydrogen counts
from atom names that follow the AMCSD naming convention
(Wat == water, O-H == hydroxyl).
;

loop_
_cod_related_entry_id
_cod_related_entry_database
_cod_related_entry_code
1 AMCSD 0020053
